data_4312222
loop_
_publ_author_name
'Richard D. Adams'
'Shaobin Miao'

_publ_section_title
;
 Metal Carbonyl Derivatives of Sulfur-Containing Quinones and
 Hydroquinones: Synthesis, Structures, and Electrochemical Properties
;
_journal_name_full 'Inorganic Chemistry'
_journal_page_first 8414
_journal_page_last 8426
_journal_paper_doi 10.1021/ic048880w
_journal_volume 43
_journal_year 2004
_chemical_formula_sum 'C20 H17 Cl2 Mn Mo O8 S2'
_chemical_formula_weight 671.24
_chemical_name_systematic
; 
 ? 
;
_space_group_IT_number 14
_symmetry_cell_setting monoclinic
_symmetry_space_group_name_Hall '-P 2ybc'
_symmetry_space_group_name_H-M 'P 1 21/c 1'
_atom_sites_solution_hydrogens geom
_atom_sites_solution_primary direct
_atom_sites_solution_secondary difmap
_audit_creation_method SHELXL-97
_cell_angle_alpha 90.00
_cell_angle_beta 91.3470(10)
_cell_angle_gamma 90.00
_cell_formula_units_Z 4
_cell_length_a 9.5384(4)
_cell_length_b 14.5266(6)
_cell_length_c 17.6895(7)
_cell_measurement_reflns_used 5714
_cell_measurement_temperature 296(2)
_cell_measurement_theta_max 27.44
_cell_measurement_theta_min 2.56
_cell_volume 2450.39(17)
_computing_cell_refinement 'SAINT+ NT V6.02a (Bruker, 1998)'
_computing_data_collection 'SMART NT V5.619 (Bruker, 2000)'
_computing_data_reduction 'SAINT+ NT V6.02a'
_computing_molecular_graphics 'SHELXTL V5.1 (Sheldrick, 1997)'
_computing_publication_material 'SHELXTL V5.1'
_computing_structure_refinement 'SHELXL-97 (Sheldrick, 1997)'
_computing_structure_solution 'SHELXS-97 (Sheldrick, 1990)'
_diffrn_ambient_temperature 296(2)
_diffrn_measured_fraction_theta_full 0.998
_diffrn_measured_fraction_theta_max 0.998
_diffrn_measurement_device_type 'Bruker SMART APEX CCD diffractometer'
_diffrn_measurement_method 'omega scans'
_diffrn_radiation_monochromator graphite
_diffrn_radiation_source 'fine-focus sealed tube'
_diffrn_radiation_type MoK\a
_diffrn_radiation_wavelength 0.71073
_diffrn_reflns_av_R_equivalents 0.0331
_diffrn_reflns_av_sigmaI/netI 0.0315
_diffrn_reflns_limit_h_max 12
_diffrn_reflns_limit_h_min -12
_diffrn_reflns_limit_k_max 18
_diffrn_reflns_limit_k_min -19
_diffrn_reflns_limit_l_max 23
_diffrn_reflns_limit_l_min -23
_diffrn_reflns_number 25679
_diffrn_reflns_theta_full 28.33
_diffrn_reflns_theta_max 28.33
_diffrn_reflns_theta_min 1.81
_diffrn_standards_decay_% <1%
_exptl_absorpt_coefficient_mu 1.459
_exptl_absorpt_correction_T_max 1.000
_exptl_absorpt_correction_T_min 0.925
_exptl_absorpt_correction_type multi-scan
_exptl_absorpt_process_details '(SADABS, Bruker, 1997)'
_exptl_crystal_colour orange
_exptl_crystal_density_diffrn 1.819
_exptl_crystal_density_meas 0
_exptl_crystal_density_method 'not measured'
_exptl_crystal_description block
_exptl_crystal_F_000 1336
_exptl_crystal_size_max 0.20
_exptl_crystal_size_mid 0.20
_exptl_crystal_size_min 0.08
_refine_diff_density_max 0.538
_refine_diff_density_min -0.256
_refine_diff_density_rms 0.074
_refine_ls_extinction_method none
_refine_ls_goodness_of_fit_ref 1.038
_refine_ls_hydrogen_treatment mixed
_refine_ls_matrix_type full
_refine_ls_number_parameters 375
_refine_ls_number_reflns 6102
_refine_ls_number_restraints 0
_refine_ls_restrained_S_all 1.038
_refine_ls_R_factor_all 0.0408
_refine_ls_R_factor_gt 0.0309
_refine_ls_shift/su_max 0.005
_refine_ls_shift/su_mean 0.000
_refine_ls_structure_factor_coef Fsqd
_refine_ls_weighting_details 'calc w=1/[\s^2^(Fo^2^)+(0.0382P)^2^+0.1645P] where P=(Fo^2^+2Fc^2^)/3'
_refine_ls_weighting_scheme calc
_refine_ls_wR_factor_gt 0.0701
_refine_ls_wR_factor_ref 0.0741
_reflns_number_gt 5103
_reflns_number_total 6102
_reflns_threshold_expression >2sigma(I)
_cod_data_source_file ic048880wsi20040816_124434.cif
_cod_data_source_block miaoiiis
_cod_depositor_comments
;
The following automatic conversions were performed:
'_symmetry_cell_setting' value 'Monoclinic' changed to 'monoclinic'
according to '/home/saulius/struct/CIF-dictionaries/cif_core.dic'
dictionary named 'cif_core.dic' version 2.4.1 from 2010-06-29.

Automatic conversion script
Id: cif_fix_enum 1527 2010-12-29 10:47:43Z saulius 
;
_cod_database_code 4312222

loop_
_symmetry_equiv_pos_as_xyz
'x, y, z'
'-x, y+1/2, -z+1/2'
'-x, -y, -z'
'x, -y-1/2, z-1/2'

loop_
_atom_site_label
_atom_site_type_symbol
_atom_site_fract_x
_atom_site_fract_y
_atom_site_fract_z
_atom_site_U_iso_or_equiv
_atom_site_adp_type
_atom_site_occupancy
_atom_site_symmetry_multiplicity
_atom_site_calc_flag
_atom_site_refinement_flags
_atom_site_disorder_assembly
_atom_site_disorder_group
Mo1 Mo 0.65504(2) 0.185896(12) 1.036945(10) 0.02895(6) Uani 1 1 d . . .
Mn1 Mn 0.82332(3) 0.16137(2) 0.915113(18) 0.03057(9) Uani 1 1 d . . .
S1 S 0.72848(6) 0.30461(3) 0.94522(3) 0.03091(12) Uani 1 1 d . . .
S2 S 0.58554(6) 0.12567(4) 0.90997(3) 0.03252(13) Uani 1 1 d . . .
Cl1 Cl 0.19138(7) 0.29970(5) 0.73470(4) 0.05785(19) Uani 1 1 d . . .
Cl2 Cl 0.33436(8) 0.48902(5) 0.77388(4) 0.05430(18) Uani 1 1 d . . .
O10 O 1.1150(2) 0.21685(15) 0.94714(13) 0.0655(6) Uani 1 1 d . . .
O11 O 0.9153(2) -0.03184(13) 0.90833(13) 0.0681(6) Uani 1 1 d . . .
O12 O 0.8540(3) 0.18910(16) 0.75290(11) 0.0697(6) Uani 1 1 d . . .
O20 O 0.95402(19) 0.22591(14) 1.10730(10) 0.0545(5) Uani 1 1 d . . .
O21 O 0.7526(2) -0.01779(13) 1.06136(12) 0.0627(6) Uani 1 1 d . . .
O32 O 0.3286(3) 0.14217(18) 0.80352(14) 0.0583(6) Uani 1 1 d . . .
O35 O 0.5740(2) 0.47636(12) 0.87363(11) 0.0460(5) Uani 1 1 d . . .
C1 C 0.4724(4) 0.1409(3) 1.1096(2) 0.0666(10) Uani 1 1 d . . .
C2 C 0.5732(4) 0.1852(3) 1.15583(17) 0.0623(9) Uani 1 1 d . . .
C3 C 0.5799(4) 0.2765(2) 1.13418(18) 0.0606(8) Uani 1 1 d . . .
C4 C 0.4830(3) 0.2899(2) 1.0762(2) 0.0630(9) Uani 1 1 d . . .
C5 C 0.4172(3) 0.2084(3) 1.0605(2) 0.0625(9) Uani 1 1 d . . .
C10 C 1.0007(3) 0.19578(16) 0.93586(14) 0.0399(5) Uani 1 1 d . . .
C11 C 0.8787(3) 0.04288(17) 0.91122(14) 0.0417(5) Uani 1 1 d . . .
C12 C 0.8443(3) 0.17807(17) 0.81648(15) 0.0418(6) Uani 1 1 d . . .
C20 C 0.8485(3) 0.21157(16) 1.07868(13) 0.0385(5) Uani 1 1 d . . .
C21 C 0.7204(3) 0.05635(17) 1.04938(14) 0.0403(5) Uani 1 1 d . . .
C30 C 0.5757(2) 0.30997(14) 0.88532(12) 0.0299(4) Uani 1 1 d . . .
C31 C 0.5107(2) 0.22679(15) 0.86795(12) 0.0307(4) Uani 1 1 d . . .
C32 C 0.3928(2) 0.22256(16) 0.82168(13) 0.0357(5) Uani 1 1 d . . .
C33 C 0.3379(2) 0.30508(16) 0.79329(13) 0.0355(5) Uani 1 1 d . . .
C34 C 0.4015(2) 0.38781(15) 0.81071(12) 0.0338(5) Uani 1 1 d . . .
C35 C 0.5219(2) 0.39200(15) 0.85749(12) 0.0315(5) Uani 1 1 d . . .
C51 C 0.7872(5) 0.5561(3) 1.0263(2) 0.0738(10) Uani 1 1 d . . .
C52 C 0.8617(3) 0.5847(2) 0.9582(2) 0.0596(8) Uani 1 1 d . . .
C53 C 0.9128(4) 0.5373(3) 0.8331(2) 0.0680(9) Uani 1 1 d . . .
C54 C 0.8877(7) 0.4627(4) 0.7772(3) 0.0963(15) Uani 1 1 d . . .
O50 O 0.84600(18) 0.51594(12) 0.90142(10) 0.0492(4) Uani 1 1 d . . .
H1 H 0.445(4) 0.091(2) 1.110(2) 0.083(13) Uiso 1 1 d . . .
H2 H 0.628(3) 0.164(2) 1.1973(19) 0.070(10) Uiso 1 1 d . . .
H3 H 0.638(3) 0.322(2) 1.1510(19) 0.072(11) Uiso 1 1 d . . .
H4 H 0.475(4) 0.343(2) 1.048(2) 0.084(11) Uiso 1 1 d . . .
H5 H 0.365(3) 0.200(2) 1.0320(19) 0.064(11) Uiso 1 1 d . . .
H32 H 0.358(5) 0.111(3) 0.810(3) 0.11(2) Uiso 1 1 d . . .
H35 H 0.647(3) 0.475(2) 0.8827(16) 0.045(9) Uiso 1 1 d . . .
H51 H 0.826(4) 0.492(3) 1.048(2) 0.114(15) Uiso 1 1 d . . .
H52 H 0.689(5) 0.546(3) 1.019(2) 0.122(17) Uiso 1 1 d . . .
H53 H 0.792(4) 0.602(3) 1.066(2) 0.096(13) Uiso 1 1 d . . .
H54 H 0.963(3) 0.5908(19) 0.9673(16) 0.059(8) Uiso 1 1 d . . .
H55 H 0.831(3) 0.639(2) 0.9356(17) 0.062(9) Uiso 1 1 d . . .
H56 H 0.870(4) 0.592(3) 0.819(2) 0.096(13) Uiso 1 1 d . . .
H57 H 1.003(4) 0.544(2) 0.8415(19) 0.081(12) Uiso 1 1 d . . .
H58 H 0.941(6) 0.413(4) 0.808(3) 0.18(3) Uiso 1 1 d . . .
H59 H 0.796(5) 0.465(3) 0.768(2) 0.107(18) Uiso 1 1 d . . .
H60 H 0.926(4) 0.467(3) 0.730(2) 0.095(12) Uiso 1 1 d . . .

loop_
_atom_site_aniso_label
_atom_site_aniso_U_11
_atom_site_aniso_U_22
_atom_site_aniso_U_33
_atom_site_aniso_U_23
_atom_site_aniso_U_13
_atom_site_aniso_U_12
Mo1 0.03018(11) 0.02886(10) 0.02768(10) 0.00135(7) -0.00219(7) 0.00108(7)
Mn1 0.03045(18) 0.03009(18) 0.03104(18) -0.00089(13) -0.00227(14) 0.00233(13)
S1 0.0312(3) 0.0258(3) 0.0353(3) 0.0021(2) -0.0073(2) -0.0026(2)
S2 0.0361(3) 0.0257(3) 0.0354(3) 0.0007(2) -0.0075(2) -0.0031(2)
Cl1 0.0421(4) 0.0672(5) 0.0630(4) 0.0071(3) -0.0258(3) 0.0005(3)
Cl2 0.0576(4) 0.0440(4) 0.0605(4) 0.0105(3) -0.0149(3) 0.0154(3)
O10 0.0356(11) 0.0702(14) 0.0903(16) -0.0187(12) -0.0056(10) -0.0044(9)
O11 0.0789(15) 0.0431(11) 0.0823(15) -0.0053(11) 0.0036(12) 0.0203(10)
O12 0.0795(16) 0.0930(18) 0.0366(11) 0.0066(10) 0.0040(10) -0.0047(12)
O20 0.0444(11) 0.0676(13) 0.0505(11) -0.0079(9) -0.0176(9) -0.0026(9)
O21 0.0710(14) 0.0396(11) 0.0777(14) 0.0219(10) 0.0098(11) 0.0105(9)
O32 0.0605(14) 0.0448(12) 0.0683(14) 0.0041(11) -0.0262(11) -0.0186(11)
O35 0.0425(11) 0.0273(9) 0.0675(13) 0.0014(8) -0.0126(10) 0.0016(8)
C1 0.062(2) 0.0525(19) 0.087(3) -0.0023(18) 0.0400(19) -0.0074(17)
C2 0.060(2) 0.093(3) 0.0346(15) 0.0080(15) 0.0109(14) 0.0173(18)
C3 0.0592(19) 0.064(2) 0.0591(19) -0.0220(16) 0.0113(15) 0.0020(16)
C4 0.059(2) 0.058(2) 0.072(2) 0.0050(17) 0.0204(17) 0.0205(16)
C5 0.0337(15) 0.099(3) 0.0551(19) -0.0166(18) 0.0003(14) 0.0108(16)
C10 0.0373(13) 0.0385(13) 0.0438(14) -0.0071(10) -0.0034(11) 0.0058(10)
C11 0.0418(13) 0.0414(14) 0.0419(13) -0.0035(11) -0.0009(11) 0.0049(11)
C12 0.0423(14) 0.0434(14) 0.0398(14) -0.0003(11) -0.0004(11) -0.0006(11)
C20 0.0426(14) 0.0375(13) 0.0352(12) 0.0014(10) -0.0038(11) 0.0025(10)
C21 0.0400(13) 0.0400(14) 0.0407(13) 0.0071(10) -0.0003(10) 0.0000(10)
C30 0.0277(11) 0.0317(11) 0.0302(11) 0.0025(8) -0.0030(8) -0.0006(8)
C31 0.0317(11) 0.0302(11) 0.0298(11) 0.0042(8) -0.0036(9) -0.0017(9)
C32 0.0352(12) 0.0364(12) 0.0351(12) 0.0022(9) -0.0065(9) -0.0063(10)
C33 0.0274(11) 0.0460(14) 0.0328(12) 0.0047(10) -0.0067(9) 0.0022(9)
C34 0.0340(12) 0.0360(12) 0.0314(11) 0.0058(9) 0.0008(9) 0.0098(9)
C35 0.0313(11) 0.0295(11) 0.0338(11) 0.0034(9) 0.0014(9) 0.0023(9)
C51 0.077(3) 0.080(3) 0.066(2) -0.018(2) 0.0078(19) 0.001(2)
C52 0.0516(18) 0.0497(18) 0.077(2) -0.0123(16) -0.0007(16) -0.0024(14)
C53 0.059(2) 0.083(3) 0.062(2) 0.0161(19) 0.0056(17) -0.0090(19)
C54 0.105(4) 0.120(4) 0.066(3) -0.013(3) 0.031(3) 0.001(3)
O50 0.0487(11) 0.0433(10) 0.0559(11) -0.0012(8) 0.0088(9) -0.0078(8)

loop_
_atom_type_symbol
_atom_type_description
_atom_type_scat_dispersion_real
_atom_type_scat_dispersion_imag
_atom_type_scat_source
C C 0.0033 0.0016 'International Tables Vol C Tables 4.2.6.8 and 6.1.1.4'
H H 0.0000 0.0000 'International Tables Vol C Tables 4.2.6.8 and 6.1.1.4'
O O 0.0106 0.0060 'International Tables Vol C Tables 4.2.6.8 and 6.1.1.4'
S S 0.1246 0.1234 'International Tables Vol C Tables 4.2.6.8 and 6.1.1.4'
Cl Cl 0.1484 0.1585 'International Tables Vol C Tables 4.2.6.8 and 6.1.1.4'
Mn Mn 0.3368 0.7283 'International Tables Vol C Tables 4.2.6.8 and 6.1.1.4'
Mo Mo -1.6832 0.6857 'International Tables Vol C Tables 4.2.6.8 and 6.1.1.4'

loop_
_geom_angle_atom_site_label_1
_geom_angle_atom_site_label_2
_geom_angle_atom_site_label_3
_geom_angle
_geom_angle_site_symmetry_1
_geom_angle_site_symmetry_3
_geom_angle_publ_flag
C21 Mo1 C20 81.50(10) . . ?
C21 Mo1 C2 90.41(11) . . ?
C20 Mo1 C2 89.63(12) . . ?
C21 Mo1 C1 84.76(12) . . ?
C20 Mo1 C1 123.58(13) . . ?
C2 Mo1 C1 35.96(13) . . ?
C21 Mo1 C3 124.16(12) . . ?
C20 Mo1 C3 85.31(11) . . ?
C2 Mo1 C3 35.34(12) . . ?
C1 Mo1 C3 59.10(13) . . ?
C21 Mo1 C5 114.50(13) . . ?
C20 Mo1 C5 142.74(11) . . ?
C2 Mo1 C5 58.48(13) . . ?
C1 Mo1 C5 35.34(13) . . ?
C3 Mo1 C5 57.64(13) . . ?
C21 Mo1 C4 142.58(11) . . ?
C20 Mo1 C4 114.51(12) . . ?
C2 Mo1 C4 57.90(12) . . ?
C1 Mo1 C4 58.00(13) . . ?
C3 Mo1 C4 34.53(12) . . ?
C5 Mo1 C4 33.87(12) . . ?
C21 Mo1 S1 129.52(7) . . ?
C20 Mo1 S1 80.79(7) . . ?
C2 Mo1 S1 136.12(10) . . ?
C1 Mo1 S1 142.92(10) . . ?
C3 Mo1 S1 100.92(9) . . ?
C5 Mo1 S1 108.01(10) . . ?
C4 Mo1 S1 87.48(9) . . ?
C21 Mo1 S2 81.00(7) . . ?
C20 Mo1 S2 128.41(7) . . ?
C2 Mo1 S2 138.45(10) . . ?
C1 Mo1 S2 102.54(11) . . ?
C3 Mo1 S2 142.94(9) . . ?
C5 Mo1 S2 88.34(9) . . ?
C4 Mo1 S2 108.68(10) . . ?
S1 Mo1 S2 74.158(18) . . ?
C21 Mo1 Mn1 77.09(7) . . ?
C20 Mo1 Mn1 76.28(7) . . ?
C2 Mo1 Mn1 162.28(9) . . ?
C1 Mo1 Mn1 150.90(10) . . ?
C3 Mo1 Mn1 149.68(9) . . ?
C5 Mo1 Mn1 138.30(9) . . ?
C4 Mo1 Mn1 137.95(9) . . ?
S1 Mo1 Mn1 52.860(15) . . ?
S2 Mo1 Mn1 52.584(16) . . ?
C12 Mn1 C10 92.04(12) . . ?
C12 Mn1 C11 93.04(11) . . ?
C10 Mn1 C11 89.88(11) . . ?
C12 Mn1 S2 97.13(9) . . ?
C10 Mn1 S2 169.78(8) . . ?
C11 Mn1 S2 94.13(8) . . ?
C12 Mn1 S1 98.94(8) . . ?
C10 Mn1 S1 94.23(8) . . ?
C11 Mn1 S1 167.18(8) . . ?
S2 Mn1 S1 79.92(2) . . ?
C12 Mn1 Mo1 146.68(8) . . ?
C10 Mn1 Mo1 111.71(8) . . ?
C11 Mn1 Mo1 109.38(8) . . ?
S2 Mn1 Mo1 58.077(16) . . ?
S1 Mn1 Mo1 57.840(16) . . ?
C30 S1 Mn1 102.64(7) . . ?
C30 S1 Mo1 100.35(7) . . ?
Mn1 S1 Mo1 69.300(17) . . ?
C31 S2 Mn1 102.26(7) . . ?
C31 S2 Mo1 100.48(7) . . ?
Mn1 S2 Mo1 69.339(17) . . ?
C2 C1 C5 106.4(3) . . ?
C2 C1 Mo1 71.10(17) . . ?
C5 C1 Mo1 74.48(19) . . ?
C3 C2 C1 108.3(3) . . ?
C3 C2 Mo1 73.66(17) . . ?
C1 C2 Mo1 72.94(17) . . ?
C4 C3 C2 107.9(3) . . ?
C4 C3 Mo1 74.86(18) . . ?
C2 C3 Mo1 71.00(17) . . ?
C5 C4 C3 109.0(3) . . ?
C5 C4 Mo1 72.74(18) . . ?
C3 C4 Mo1 70.61(17) . . ?
C4 C5 C1 108.4(3) . . ?
C4 C5 Mo1 73.39(18) . . ?
C1 C5 Mo1 70.18(17) . . ?
O10 C10 Mn1 178.1(2) . . ?
O11 C11 Mn1 179.2(3) . . ?
O12 C12 Mn1 178.2(3) . . ?
O20 C20 Mo1 175.1(2) . . ?
O21 C21 Mo1 174.9(2) . . ?
C35 C30 C31 120.7(2) . . ?
C35 C30 S1 122.69(16) . . ?
C31 C30 S1 116.59(16) . . ?
C32 C31 C30 121.6(2) . . ?
C32 C31 S2 121.54(17) . . ?
C30 C31 S2 116.82(16) . . ?
O32 C32 C31 122.6(2) . . ?
O32 C32 C33 119.4(2) . . ?
C31 C32 C33 118.0(2) . . ?
C34 C33 C32 120.6(2) . . ?
C34 C33 Cl1 121.38(17) . . ?
C32 C33 Cl1 117.99(18) . . ?
C33 C34 C35 121.3(2) . . ?
C33 C34 Cl2 120.12(17) . . ?
C35 C34 Cl2 118.54(18) . . ?
O35 C35 C30 125.1(2) . . ?
O35 C35 C34 117.17(19) . . ?
C30 C35 C34 117.7(2) . . ?
O50 C52 C51 109.6(3) . . ?
O50 C53 C54 109.9(3) . . ?
C53 O50 C52 114.0(2) . . ?

loop_
_geom_bond_atom_site_label_1
_geom_bond_atom_site_label_2
_geom_bond_distance
_geom_bond_site_symmetry_2
_geom_bond_publ_flag
Mo1 C21 1.993(2) . ?
Mo1 C20 2.006(3) . ?
Mo1 C2 2.260(3) . ?
Mo1 C1 2.284(3) . ?
Mo1 C3 2.294(3) . ?
Mo1 C5 2.339(3) . ?
Mo1 C4 2.348(3) . ?
Mo1 S1 2.4801(6) . ?
Mo1 S2 2.4859(6) . ?
Mo1 Mn1 2.7405(4) . ?
Mn1 C12 1.778(3) . ?
Mn1 C10 1.794(3) . ?
Mn1 C11 1.802(3) . ?
Mn1 S2 2.3263(7) . ?
Mn1 S1 2.3354(6) . ?
S1 C30 1.783(2) . ?
S2 C31 1.787(2) . ?
Cl1 C33 1.722(2) . ?
Cl2 C34 1.725(2) . ?
O10 C10 1.145(3) . ?
O11 C11 1.142(3) . ?
O12 C12 1.142(3) . ?
O20 C20 1.135(3) . ?
O21 C21 1.138(3) . ?
O32 C32 1.354(3) . ?
O35 C35 1.350(3) . ?
C1 C2 1.403(5) . ?
C1 C5 1.404(5) . ?
C2 C3 1.383(5) . ?
C3 C4 1.378(5) . ?
C4 C5 1.365(5) . ?
C30 C35 1.383(3) . ?
C30 C31 1.389(3) . ?
C31 C32 1.377(3) . ?
C32 C33 1.397(3) . ?
C33 C34 1.378(3) . ?
C34 C35 1.401(3) . ?
C51 C52 1.472(5) . ?
C52 O50 1.422(3) . ?
C53 O50 1.414(4) . ?
C53 C54 1.483(6) . ?
